data_4327010
loop_
_publ_author_name
'Apurba Kalita'
'Pankaj Kumar'
'Ramesh C. Deka'
'Biplab Mondal'

_publ_contact_author_address
;Indian Institute of Technology Guwahati, 
Assam , India, Ghy-781039
;
_publ_contact_author_email biplab@iitg.ernet.in
_publ_contact_author_name 'Dr. Biplab Mondal'
_publ_section_title
;
 Role of Ligand to Control the Mechanism of Nitric Oxide Reduction of
 Copper(II) Complexes and Ligand Nitrosation
;
_journal_name_full 'Inorganic Chemistry'
_journal_page_first 11868
_journal_page_last 11876
_journal_paper_doi 10.1021/ic201582w
_journal_volume 50
_journal_year 2011
_chemical_absolute_configuration syn
_chemical_compound_source Synthesised
_chemical_formula_sum 'C8 H16 N4 O2'
_chemical_formula_weight 200.25
_space_group_IT_number 14
_symmetry_cell_setting monoclinic
_symmetry_Int_Tables_number 14
_symmetry_space_group_name_Hall '-P 2ybc'
_symmetry_space_group_name_H-M 'P 1 21/c 1'
_atom_sites_solution_hydrogens geom
_atom_sites_solution_primary direct
_atom_sites_solution_secondary difmap
_audit_creation_method SHELXL-97
_cell_angle_alpha 90.00
_cell_angle_beta 114.452(8)
_cell_angle_gamma 90.00
_cell_formula_units_Z 4
_cell_length_a 5.9207(7)
_cell_length_b 15.3528(17)
_cell_length_c 12.8203(15)
_cell_measurement_reflns_used 1784
_cell_measurement_temperature 296(2)
_cell_measurement_theta_max 0.00
_cell_measurement_theta_min 0.00
_cell_volume 1060.8(2)
_computing_cell_refinement 'Bruker SMART'
_computing_data_collection 'Bruker SMART'
_computing_data_reduction 'Bruker SAINT'
_computing_molecular_graphics 'Bruker SHELXTL'
_computing_publication_material 'Bruker SHELXTL'
_computing_structure_refinement 'SHELXL-97 (Sheldrick, 1997)'
_computing_structure_solution 'SHELXS-97 (Sheldrick, 1990)'
_diffrn_ambient_temperature 296(2)
_diffrn_measured_fraction_theta_full 0.964
_diffrn_measured_fraction_theta_max 0.964
_diffrn_measurement_device_type 'CCD area detector'
_diffrn_measurement_method 'phi and omega scans'
_diffrn_radiation_monochromator graphite
_diffrn_radiation_probe x-ray
_diffrn_radiation_type MoK\a
_diffrn_radiation_wavelength 0.71073
_diffrn_reflns_av_R_equivalents 0.1705
_diffrn_reflns_av_sigmaI/netI 0.1122
_diffrn_reflns_limit_h_max 7
_diffrn_reflns_limit_h_min -7
_diffrn_reflns_limit_k_max 20
_diffrn_reflns_limit_k_min -20
_diffrn_reflns_limit_l_max 15
_diffrn_reflns_limit_l_min -17
_diffrn_reflns_number 13023
_diffrn_reflns_theta_full 28.42
_diffrn_reflns_theta_max 28.42
_diffrn_reflns_theta_min 2.19
_diffrn_source 'fine-focus sealed tube'
_exptl_absorpt_coefficient_mu 0.093
_exptl_absorpt_correction_type none
_exptl_crystal_colour 'light yellow'
_exptl_crystal_density_diffrn 1.254
_exptl_crystal_description rod
_exptl_crystal_F_000 432
_exptl_crystal_recrystallization_method Methanol
_exptl_crystal_size_max 0.032
_exptl_crystal_size_mid 0.021
_exptl_crystal_size_min 0.011
_refine_diff_density_max 0.512
_refine_diff_density_min -0.247
_refine_diff_density_rms 0.071
_refine_ls_extinction_method none
_refine_ls_goodness_of_fit_ref 1.626
_refine_ls_hydrogen_treatment constr
_refine_ls_matrix_type full
_refine_ls_number_parameters 130
_refine_ls_number_reflns 2563
_refine_ls_number_restraints 4
_refine_ls_restrained_S_all 2.086
_refine_ls_R_factor_all 0.2077
_refine_ls_R_factor_gt 0.0969
_refine_ls_shift/su_max 0.000
_refine_ls_shift/su_mean 0.000
_refine_ls_structure_factor_coef Fsqd
_refine_ls_weighting_details 'calc w=1/[\s^2^(Fo^2^)+(0.0100P)^2^+0.0200P] where P=(Fo^2^+2Fc^2^)/3'
_refine_ls_weighting_scheme calc
_refine_ls_wR_factor_gt 0.1917
_refine_ls_wR_factor_ref 0.2008
_reflns_number_gt 817
_reflns_number_total 2563
_reflns_threshold_expression >2sigma(I)
_cod_data_source_file ic201582w_si_002.cif
_cod_data_source_block a1
_cod_original_sg_symbol_H-M 'P 21/c'
_cod_database_code 4327010

loop_
_symmetry_equiv_pos_as_xyz
'x, y, z'
'-x, y+1/2, -z+1/2'
'-x, -y, -z'
'x, -y-1/2, z-1/2'

loop_
_atom_site_label
_atom_site_type_symbol
_atom_site_fract_x
_atom_site_fract_y
_atom_site_fract_z
_atom_site_U_iso_or_equiv
_atom_site_adp_type
_atom_site_occupancy
_atom_site_symmetry_multiplicity
_atom_site_calc_flag
_atom_site_refinement_flags
O1 O 1.1538(7) 0.6513(3) 0.5005(3) 0.1083(14) Uani 1 1 d .
O2 O 0.9782(13) 0.4981(4) 0.2946(6) 0.165(2) Uani 1 1 d D
N1 N 0.7790(8) 0.6892(3) 0.3991(3) 0.0682(12) Uani 1 1 d .
N2 N 1.0177(9) 0.7041(3) 0.4312(4) 0.0851(13) Uani 1 1 d .
N3 N 0.6587(9) 0.5576(3) 0.2555(5) 0.0804(14) Uani 1 1 d D
N4 N 0.8505(12) 0.5378(4) 0.2205(7) 0.148(3) Uani 1 1 d D
C1 C 0.6020(8) 0.7456(3) 0.3090(4) 0.0685(14) Uani 1 1 d .
C2 C 0.7384(10) 0.7961(4) 0.2481(5) 0.114(2) Uani 1 1 d .
H2A H 0.8266 0.7558 0.2213 0.171 Uiso 1 1 calc R
H2B H 0.8536 0.8362 0.3009 0.171 Uiso 1 1 calc R
H2C H 0.6198 0.8276 0.1842 0.171 Uiso 1 1 calc R
C3 C 0.4864(10) 0.8095(3) 0.3643(6) 0.116(2) Uani 1 1 d .
H3A H 0.6154 0.8420 0.4229 0.175 Uiso 1 1 calc R
H3B H 0.3927 0.7778 0.3976 0.175 Uiso 1 1 calc R
H3C H 0.3786 0.8488 0.3071 0.175 Uiso 1 1 calc R
C4 C 0.3994(8) 0.6891(3) 0.2239(4) 0.0752(15) Uani 1 1 d .
H4A H 0.2885 0.7261 0.1629 0.090 Uiso 1 1 calc R
H4B H 0.3039 0.6642 0.2624 0.090 Uiso 1 1 calc R
C5 C 0.4862(10) 0.6155(4) 0.1704(5) 0.0863(16) Uani 1 1 d .
H5 H 0.5771 0.6425 0.1300 0.104 Uiso 1 1 calc R
C6 C 0.2696(10) 0.5663(4) 0.0808(5) 0.119(2) Uani 1 1 d .
H6A H 0.1914 0.5310 0.1182 0.179 Uiso 1 1 calc R
H6B H 0.3292 0.5298 0.0369 0.179 Uiso 1 1 calc R
H6C H 0.1515 0.6071 0.0308 0.179 Uiso 1 1 calc R
C7 C 0.6215(9) 0.5389(3) 0.3566(7) 0.0960(19) Uani 1 1 d .
H7A H 0.7239 0.4895 0.3956 0.115 Uiso 1 1 calc R
H7B H 0.4495 0.5226 0.3347 0.115 Uiso 1 1 calc R
C8 C 0.6849(9) 0.6163(4) 0.4397(4) 0.0870(17) Uani 1 1 d .
H8A H 0.5372 0.6341 0.4491 0.104 Uiso 1 1 calc R
H8B H 0.8081 0.5983 0.5141 0.104 Uiso 1 1 calc R

loop_
_atom_site_aniso_label
_atom_site_aniso_U_11
_atom_site_aniso_U_22
_atom_site_aniso_U_33
_atom_site_aniso_U_23
_atom_site_aniso_U_13
_atom_site_aniso_U_12
O1 0.090(3) 0.102(3) 0.094(3) 0.012(2) -0.001(2) 0.005(2)
O2 0.159(5) 0.115(4) 0.212(6) -0.029(4) 0.067(5) -0.006(4)
N1 0.058(3) 0.068(3) 0.074(3) -0.002(2) 0.022(2) -0.002(2)
N2 0.074(3) 0.068(3) 0.094(3) -0.004(3) 0.016(3) -0.003(3)
N3 0.056(3) 0.074(3) 0.115(4) -0.012(3) 0.040(3) -0.012(3)
N4 0.083(5) 0.112(5) 0.181(7) 0.003(4) -0.013(5) -0.010(4)
C1 0.055(3) 0.050(3) 0.097(4) 0.004(3) 0.029(3) 0.000(3)
C2 0.094(4) 0.092(4) 0.125(5) 0.031(4) 0.014(4) -0.002(3)
C3 0.105(5) 0.067(4) 0.175(6) -0.023(4) 0.056(5) 0.008(3)
C4 0.064(3) 0.067(3) 0.081(4) 0.016(3) 0.016(3) 0.007(3)
C5 0.081(4) 0.091(4) 0.086(4) -0.001(4) 0.034(4) -0.013(4)
C6 0.124(5) 0.123(5) 0.088(4) -0.019(4) 0.021(4) -0.032(4)
C7 0.063(4) 0.054(3) 0.165(6) 0.023(4) 0.041(4) 0.005(3)
C8 0.079(4) 0.109(5) 0.072(4) 0.030(4) 0.031(3) 0.016(3)

loop_
_atom_type_symbol
_atom_type_description
_atom_type_scat_dispersion_real
_atom_type_scat_dispersion_imag
_atom_type_scat_source
C C 0.0033 0.0016 'International Tables Vol C Tables 4.2.6.8 and 6.1.1.4'
H H 0.0000 0.0000 'International Tables Vol C Tables 4.2.6.8 and 6.1.1.4'
N N 0.0061 0.0033 'International Tables Vol C Tables 4.2.6.8 and 6.1.1.4'
O O 0.0106 0.0060 'International Tables Vol C Tables 4.2.6.8 and 6.1.1.4'

loop_
_geom_angle_atom_site_label_1
_geom_angle_atom_site_label_2
_geom_angle_atom_site_label_3
_geom_angle
N2 N1 C8 123.2(4)
N2 N1 C1 117.7(4)
C8 N1 C1 118.9(4)
O1 N2 N1 114.2(4)
N4 N3 C7 133.5(5)
N4 N3 C5 107.5(5)
C7 N3 C5 118.7(5)
O2 N4 N3 101.3(8)
N1 C1 C4 108.7(4)
N1 C1 C3 108.8(4)
C4 C1 C3 109.2(4)
N1 C1 C2 109.8(4)
C4 C1 C2 110.3(4)
C3 C1 C2 109.9(4)
C1 C2 H2A 109.5
C1 C2 H2B 109.5
H2A C2 H2B 109.5
C1 C2 H2C 109.5
H2A C2 H2C 109.5
H2B C2 H2C 109.5
C1 C3 H3A 109.5
C1 C3 H3B 109.5
H3A C3 H3B 109.5
C1 C3 H3C 109.5
H3A C3 H3C 109.5
H3B C3 H3C 109.5
C1 C4 C5 115.9(4)
C1 C4 H4A 108.3
C5 C4 H4A 108.3
C1 C4 H4B 108.3
C5 C4 H4B 108.3
H4A C4 H4B 107.4
N3 C5 C4 112.4(5)
N3 C5 C6 112.0(5)
C4 C5 C6 111.9(5)
N3 C5 H5 106.7
C4 C5 H5 106.7
C6 C5 H5 106.7
C5 C6 H6A 109.5
C5 C6 H6B 109.5
H6A C6 H6B 109.5
C5 C6 H6C 109.5
H6A C6 H6C 109.5
H6B C6 H6C 109.5
N3 C7 C8 112.8(4)
N3 C7 H7A 109.0
C8 C7 H7A 109.0
N3 C7 H7B 109.0
C8 C7 H7B 109.0
H7A C7 H7B 107.8
N1 C8 C7 111.7(4)
N1 C8 H8A 109.3
C7 C8 H8A 109.3
N1 C8 H8B 109.3
C7 C8 H8B 109.3
H8A C8 H8B 107.9

loop_
_geom_bond_atom_site_label_1
_geom_bond_atom_site_label_2
_geom_bond_distance
O1 N2 1.226(5)
O2 N4 1.119(6)
N1 N2 1.318(4)
N1 C8 1.441(6)
N1 C1 1.477(5)
N3 N4 1.417(8)
N3 C7 1.431(7)
N3 C5 1.449(6)
C1 C4 1.516(6)
C1 C3 1.528(6)
C1 C2 1.544(6)
C2 H2A 0.9600
C2 H2B 0.9600
C2 H2C 0.9600
C3 H3A 0.9600
C3 H3B 0.9600
C3 H3C 0.9600
C4 C5 1.518(7)
C4 H4A 0.9700
C4 H4B 0.9700
C5 C6 1.521(6)
C5 H5 0.9800
C6 H6A 0.9600
C6 H6B 0.9600
C6 H6C 0.9600
C7 C8 1.536(7)
C7 H7A 0.9700
C7 H7B 0.9700
C8 H8A 0.9700
C8 H8B 0.9700

loop_
_geom_torsion_atom_site_label_1
_geom_torsion_atom_site_label_2
_geom_torsion_atom_site_label_3
_geom_torsion_atom_site_label_4
_geom_torsion
C8 N1 N2 O1 -1.3(6)
C1 N1 N2 O1 -175.3(4)
C7 N3 N4 O2 2.1(9)
C5 N3 N4 O2 175.6(6)
N2 N1 C1 C4 135.8(4)
C8 N1 C1 C4 -38.4(6)
N2 N1 C1 C3 -105.4(5)
C8 N1 C1 C3 80.3(5)
N2 N1 C1 C2 15.0(5)
C8 N1 C1 C2 -159.3(4)
N1 C1 C4 C5 -55.2(6)
C3 C1 C4 C5 -173.8(4)
C2 C1 C4 C5 65.3(5)
N4 N3 C5 C4 -138.0(4)
C7 N3 C5 C4 36.7(6)
N4 N3 C5 C6 95.0(5)
C7 N3 C5 C6 -90.4(6)
C1 C4 C5 N3 56.6(6)
C1 C4 C5 C6 -176.3(5)
N4 N3 C7 C8 100.5(6)
C5 N3 C7 C8 -72.4(6)
N2 N1 C8 C7 -95.2(5)
C1 N1 C8 C7 78.7(5)
N3 C7 C8 N1 -2.7(6)
